data_7124654
loop_
_publ_author_name
'Devillard, Marc'
'Mallet-Ladeira, Sonia'
'Bouhadir, Ghenwa'
'Bourissou, Didier'

_publ_section_title
;
 Diverse reactivity of borenium cations with &gt;N-H compounds.
;
_journal_issue 57
_journal_name_full 'Chemical communications (Cambridge, England)'
_journal_page_first 8877
_journal_page_last 8880
_journal_paper_doi 10.1039/c6cc03183h
_journal_volume 52
_journal_year 2016
_chemical_compound_source 'synthesis as described'
_chemical_formula_moiety 'C31 H29 B N P'
_chemical_formula_sum 'C31 H29 B N P'
_chemical_formula_weight 457.33
_space_group_IT_number 14
_space_group_name_Hall '-P 2yn'
_space_group_name_H-M_alt 'P 1 21/n 1'
_symmetry_cell_setting monoclinic
_symmetry_Int_Tables_number 14
_symmetry_space_group_name_Hall '-P 2yn'
_symmetry_space_group_name_H-M 'P 1 21/n 1'
_atom_sites_solution_hydrogens geom
_atom_sites_solution_primary direct
_atom_sites_solution_secondary difmap
_audit_update_record
;
2016-04-18 deposited with the CCDC.
2016-06-23 downloaded from the CCDC.
;
_cell_angle_alpha 90
_cell_angle_beta 101.927(2)
_cell_angle_gamma 90
_cell_formula_units_Z 4
_cell_length_a 6.9184(3)
_cell_length_b 22.8078(12)
_cell_length_c 16.1979(8)
_cell_measurement_reflns_used 9958
_cell_measurement_temperature 193(2)
_cell_measurement_theta_max 27.02
_cell_measurement_theta_min 3.62
_cell_measurement_wavelength 0.71073
_cell_volume 2500.7(2)
_computing_cell_refinement 'APEX2 and SAINT'
_computing_data_collection APEX2
_computing_data_reduction SAINT
_computing_molecular_graphics 'Ortep-3 for Windows (Farrugia, 1997)'
_computing_publication_material 'WinGX publication routines (Farrugia, 1999)'
_computing_structure_refinement 'SHELXL-97 (Sheldrick, 2008)'
_computing_structure_solution 'SHELXS-97 (Sheldrick, 2008)'
_diffrn_ambient_temperature 193(2)
_diffrn_measured_fraction_theta_full 0.992
_diffrn_measured_fraction_theta_max 0.992
_diffrn_measurement_device_type 'Bruker Kappa APEX II Quazar'
_diffrn_measurement_method 'phi and omega scans'
_diffrn_radiation_monochromator 'multilayer optics'
_diffrn_radiation_probe x-ray
_diffrn_radiation_source 'microfocus sealed tube'
_diffrn_radiation_type MoK\a
_diffrn_radiation_wavelength 0.71073
_diffrn_reflns_av_R_equivalents 0.0384
_diffrn_reflns_av_unetI/netI 0.0248
_diffrn_reflns_limit_h_max 8
_diffrn_reflns_limit_h_min -8
_diffrn_reflns_limit_k_max 28
_diffrn_reflns_limit_k_min -28
_diffrn_reflns_limit_l_max 20
_diffrn_reflns_limit_l_min -20
_diffrn_reflns_number 38483
_diffrn_reflns_theta_full 26.37
_diffrn_reflns_theta_max 26.37
_diffrn_reflns_theta_min 5.11
_diffrn_standards_decay_% 0
_diffrn_standards_interval_count 0
_diffrn_standards_interval_time 0
_diffrn_standards_number 0
_exptl_absorpt_coefficient_mu 0.13
_exptl_absorpt_correction_T_max 0.7459
_exptl_absorpt_correction_T_min 0.7117
_exptl_absorpt_correction_type multi-scan
_exptl_absorpt_process_details 'SADABS (Bruker-AXS)'
_exptl_crystal_colour colourless
_exptl_crystal_density_diffrn 1.215
_exptl_crystal_density_method 'not measured'
_exptl_crystal_description stick
_exptl_crystal_F_000 968
_exptl_crystal_size_max 0.18
_exptl_crystal_size_mid 0.04
_exptl_crystal_size_min 0.02
_refine_diff_density_max 0.287
_refine_diff_density_min -0.27
_refine_diff_density_rms 0.039
_refine_ls_extinction_method none
_refine_ls_goodness_of_fit_ref 1.039
_refine_ls_hydrogen_treatment mixed
_refine_ls_matrix_type full
_refine_ls_number_parameters 318
_refine_ls_number_reflns 5074
_refine_ls_number_restraints 2
_refine_ls_restrained_S_all 1.039
_refine_ls_R_factor_all 0.0517
_refine_ls_R_factor_gt 0.0399
_refine_ls_shift/su_max 0.001
_refine_ls_shift/su_mean 0
_refine_ls_structure_factor_coef Fsqd
_refine_ls_weighting_details 'calc w=1/[\s^2^(Fo^2^)+(0.0380P)^2^+1.3818P] where P=(Fo^2^+2Fc^2^)/3'
_refine_ls_weighting_scheme calc
_refine_ls_wR_factor_gt 0.0952
_refine_ls_wR_factor_ref 0.1028
_reflns_number_gt 4200
_reflns_number_total 5074
_reflns_threshold_expression >2sigma(I)
_cod_data_source_file c6cc03183h2.cif
_cod_data_source_block 3
_cod_original_sg_symbol_H-M 'P 21/n'
_cod_database_code 7124654

loop_
_symmetry_equiv_pos_as_xyz
'x, y, z'
'-x+1/2, y+1/2, -z+1/2'
'-x, -y, -z'
'x-1/2, -y-1/2, z-1/2'

loop_
_atom_site_label
_atom_site_type_symbol
_atom_site_fract_x
_atom_site_fract_y
_atom_site_fract_z
_atom_site_U_iso_or_equiv
_atom_site_adp_type
_atom_site_occupancy
_atom_site_symmetry_multiplicity
_atom_site_calc_flag
_atom_site_refinement_flags
C1 C 0.5884(2) 0.60268(7) 0.28276(10) 0.0257(3) Uani 1 1 d .
C2 C 0.5640(2) 0.60578(7) 0.36835(10) 0.0263(3) Uani 1 1 d .
C3 C 0.4040(2) 0.63696(7) 0.39299(10) 0.0272(3) Uani 1 1 d .
C4 C 0.3769(3) 0.62749(8) 0.47423(11) 0.0359(4) Uani 1 1 d .
H4 H 0.2663 0.6451 0.4907 0.043 Uiso 1 1 calc R
C5 C 0.5049(3) 0.59315(9) 0.53340(12) 0.0455(5) Uani 1 1 d .
H5 H 0.4761 0.5862 0.5874 0.055 Uiso 1 1 calc R
C6 C 0.6700(3) 0.56985(9) 0.51345(12) 0.0459(5) Uani 1 1 d .
H6 H 0.7628 0.5497 0.5552 0.055 Uiso 1 1 calc R
C7 C 0.7046(3) 0.57552(8) 0.43064(11) 0.0345(4) Uani 1 1 d .
C8 C 0.8759(3) 0.55159(8) 0.40850(12) 0.0426(4) Uani 1 1 d .
H8 H 0.9741 0.534 0.451 0.051 Uiso 1 1 calc R
C9 C 0.9027(3) 0.55326(8) 0.32789(12) 0.0402(4) Uani 1 1 d .
H9 H 1.0205 0.5382 0.3145 0.048 Uiso 1 1 calc R
C10 C 0.7554(2) 0.57736(8) 0.26446(11) 0.0330(4) Uani 1 1 d .
H10 H 0.771 0.5762 0.2076 0.04 Uiso 1 1 calc R
C11 C 0.4939(2) 0.63230(7) 0.10885(10) 0.0268(3) Uani 1 1 d .
C12 C 0.4809(3) 0.59211(8) 0.04369(10) 0.0346(4) Uani 1 1 d .
H12 H 0.4096 0.5567 0.0453 0.042 Uiso 1 1 calc R
C13 C 0.5708(3) 0.60301(9) -0.02399(11) 0.0421(4) Uani 1 1 d .
H13 H 0.5605 0.575 -0.0681 0.051 Uiso 1 1 calc R
C14 C 0.6746(3) 0.65414(9) -0.02734(11) 0.0412(4) Uani 1 1 d .
H14 H 0.7365 0.6615 -0.0735 0.049 Uiso 1 1 calc R
C15 C 0.6878(3) 0.69466(8) 0.03702(12) 0.0395(4) Uani 1 1 d .
H15 H 0.7591 0.7301 0.035 0.047 Uiso 1 1 calc R
C16 C 0.5983(2) 0.68410(7) 0.10429(11) 0.0336(4) Uani 1 1 d .
H16 H 0.6079 0.7124 0.1479 0.04 Uiso 1 1 calc R
C17 C 0.2530(2) 0.55205(7) 0.17825(10) 0.0275(3) Uani 1 1 d .
C18 C 0.0728(2) 0.55222(8) 0.12032(11) 0.0343(4) Uani 1 1 d .
H18 H 0.0236 0.5879 0.0937 0.041 Uiso 1 1 calc R
C19 C -0.0351(3) 0.50102(9) 0.10118(13) 0.0444(5) Uani 1 1 d .
H19 H -0.1561 0.5016 0.0608 0.053 Uiso 1 1 calc R
C20 C 0.0329(3) 0.44940(9) 0.14053(14) 0.0499(5) Uani 1 1 d .
H20 H -0.0414 0.4144 0.1275 0.06 Uiso 1 1 calc R
C21 C 0.2092(3) 0.44849(8) 0.19897(14) 0.0477(5) Uani 1 1 d .
H21 H 0.255 0.4128 0.2266 0.057 Uiso 1 1 calc R
C22 C 0.3198(3) 0.49931(7) 0.21760(12) 0.0365(4) Uani 1 1 d .
H22 H 0.4416 0.4982 0.2574 0.044 Uiso 1 1 calc R
C23 C 0.3902(2) 0.74398(7) 0.30795(10) 0.0258(3) Uani 1 1 d .
C24 C 0.3060(3) 0.77109(7) 0.23016(11) 0.0322(4) Uani 1 1 d .
C25 C 0.4104(3) 0.81406(8) 0.19647(12) 0.0403(4) Uani 1 1 d .
H25 H 0.3521 0.831 0.1436 0.048 Uiso 1 1 calc R
C26 C 0.5948(3) 0.83284(8) 0.23693(13) 0.0416(4) Uani 1 1 d .
C27 C 0.6741(3) 0.80855(8) 0.31520(12) 0.0383(4) Uani 1 1 d .
H27 H 0.7995 0.8217 0.345 0.046 Uiso 1 1 calc R
C28 C 0.5751(2) 0.76534(7) 0.35132(10) 0.0296(3) Uani 1 1 d .
C29 C 0.1036(3) 0.75563(9) 0.17960(12) 0.0462(5) Uani 1 1 d .
H29A H 0.0024 0.7739 0.2054 0.069 Uiso 1 1 calc R
H29B H 0.0866 0.713 0.1789 0.069 Uiso 1 1 calc R
H29C H 0.0904 0.77 0.1217 0.069 Uiso 1 1 calc R
C30 C 0.7042(4) 0.87989(10) 0.19956(17) 0.0648(7) Uani 1 1 d .
H30A H 0.6628 0.9186 0.2158 0.097 Uiso 1 1 calc R
H30B H 0.6742 0.8764 0.1379 0.097 Uiso 1 1 calc R
H30C H 0.8466 0.8752 0.2207 0.097 Uiso 1 1 calc R
C31 C 0.6702(3) 0.74586(9) 0.43962(11) 0.0396(4) Uani 1 1 d .
H31A H 0.7344 0.7078 0.4371 0.059 Uiso 1 1 calc R
H31B H 0.5688 0.7423 0.4736 0.059 Uiso 1 1 calc R
H31C H 0.7689 0.7748 0.4654 0.059 Uiso 1 1 calc R
B1 B 0.2833(3) 0.69043(8) 0.34355(11) 0.0274(4) Uani 1 1 d .
N1 N 0.0839(2) 0.69373(7) 0.34598(11) 0.0397(4) Uani 1 1 d D
P1 P 0.37716(6) 0.622911(17) 0.19996(2) 0.02509(11) Uani 1 1 d .
H1 H 0.009(3) 0.7240(7) 0.3266(13) 0.053(6) Uiso 1 1 d D
H2 H 0.024(3) 0.6635(7) 0.3634(13) 0.051(6) Uiso 1 1 d D

loop_
_atom_site_aniso_label
_atom_site_aniso_U_11
_atom_site_aniso_U_22
_atom_site_aniso_U_33
_atom_site_aniso_U_23
_atom_site_aniso_U_13
_atom_site_aniso_U_12
C1 0.0276(8) 0.0238(7) 0.0268(8) -0.0021(6) 0.0082(6) -0.0014(6)
C2 0.0294(8) 0.0225(7) 0.0285(8) -0.0010(6) 0.0093(6) -0.0007(6)
C3 0.0292(8) 0.0267(8) 0.0270(8) -0.0039(6) 0.0092(6) -0.0025(6)
C4 0.0419(10) 0.0370(9) 0.0332(9) -0.0005(7) 0.0176(8) 0.0040(8)
C5 0.0642(13) 0.0489(11) 0.0292(9) 0.0083(8) 0.0227(9) 0.0114(10)
C6 0.0585(12) 0.0483(11) 0.0321(10) 0.0123(8) 0.0120(9) 0.0177(9)
C7 0.0414(9) 0.0320(9) 0.0324(9) 0.0058(7) 0.0128(8) 0.0066(7)
C8 0.0438(10) 0.0430(11) 0.0423(10) 0.0143(8) 0.0120(8) 0.0179(8)
C9 0.0382(10) 0.0404(10) 0.0463(11) 0.0085(8) 0.0185(8) 0.0151(8)
C10 0.0359(9) 0.0362(9) 0.0304(9) 0.0009(7) 0.0147(7) 0.0051(7)
C11 0.0273(8) 0.0285(8) 0.0243(8) 0.0027(6) 0.0044(6) 0.0006(6)
C12 0.0411(9) 0.0361(9) 0.0281(9) -0.0030(7) 0.0108(7) -0.0079(8)
C13 0.0477(11) 0.0528(11) 0.0282(9) -0.0037(8) 0.0132(8) -0.0049(9)
C14 0.0348(9) 0.0594(12) 0.0318(9) 0.0135(9) 0.0122(8) 0.0001(8)
C15 0.0325(9) 0.0405(10) 0.0458(11) 0.0134(8) 0.0086(8) -0.0049(7)
C16 0.0320(8) 0.0310(9) 0.0376(9) 0.0014(7) 0.0064(7) -0.0011(7)
C17 0.0315(8) 0.0279(8) 0.0273(8) -0.0053(6) 0.0157(7) -0.0039(6)
C18 0.0346(9) 0.0381(10) 0.0327(9) -0.0062(7) 0.0125(7) -0.0069(7)
C19 0.0417(10) 0.0537(12) 0.0417(10) -0.0156(9) 0.0176(9) -0.0173(9)
C20 0.0590(13) 0.0412(11) 0.0583(13) -0.0175(10) 0.0326(11) -0.0245(10)
C21 0.0621(13) 0.0289(9) 0.0601(13) 0.0000(9) 0.0310(11) -0.0070(9)
C22 0.0422(10) 0.0298(9) 0.0419(10) -0.0018(7) 0.0188(8) -0.0014(7)
C23 0.0288(8) 0.0237(8) 0.0258(8) -0.0053(6) 0.0077(6) 0.0031(6)
C24 0.0388(9) 0.0279(8) 0.0299(9) -0.0026(7) 0.0074(7) 0.0092(7)
C25 0.0598(12) 0.0292(9) 0.0352(10) 0.0046(7) 0.0174(9) 0.0129(8)
C26 0.0549(11) 0.0262(9) 0.0513(11) -0.0011(8) 0.0287(9) 0.0016(8)
C27 0.0368(9) 0.0313(9) 0.0502(11) -0.0097(8) 0.0170(8) -0.0057(7)
C28 0.0319(8) 0.0268(8) 0.0314(9) -0.0070(7) 0.0096(7) 0.0010(6)
C29 0.0456(11) 0.0504(12) 0.0374(10) 0.0021(9) -0.0039(8) 0.0110(9)
C30 0.0809(16) 0.0416(12) 0.0859(18) 0.0106(11) 0.0499(14) -0.0033(11)
C31 0.0354(9) 0.0471(11) 0.0336(9) -0.0067(8) 0.0004(7) -0.0073(8)
B1 0.0280(9) 0.0290(9) 0.0258(9) -0.0072(7) 0.0072(7) -0.0007(7)
N1 0.0301(8) 0.0389(9) 0.0524(10) 0.0029(8) 0.0141(7) 0.0039(7)
P1 0.0276(2) 0.0241(2) 0.0245(2) -0.00430(16) 0.00755(16) -0.00042(16)

loop_
_atom_type_symbol
_atom_type_description
_atom_type_scat_dispersion_real
_atom_type_scat_dispersion_imag
_atom_type_scat_source
C C 0.0033 0.0016 'International Tables Vol C Tables 4.2.6.8 and 6.1.1.4'
H H 0 0 'International Tables Vol C Tables 4.2.6.8 and 6.1.1.4'
B B 0.0013 0.0007 'International Tables Vol C Tables 4.2.6.8 and 6.1.1.4'
N N 0.0061 0.0033 'International Tables Vol C Tables 4.2.6.8 and 6.1.1.4'
O O 0.0106 0.006 'International Tables Vol C Tables 4.2.6.8 and 6.1.1.4'
F F 0.0171 0.0103 'International Tables Vol C Tables 4.2.6.8 and 6.1.1.4'
P P 0.1023 0.0942 'International Tables Vol C Tables 4.2.6.8 and 6.1.1.4'

loop_
_geom_angle_atom_site_label_1
_geom_angle_atom_site_label_2
_geom_angle_atom_site_label_3
_geom_angle
C10 C1 C2 120.05(14)
C10 C1 P1 121.81(12)
C2 C1 P1 117.49(11)
C7 C2 C1 117.45(14)
C7 C2 C3 119.60(14)
C1 C2 C3 122.95(14)
C4 C3 C2 116.72(15)
C4 C3 B1 115.89(14)
C2 C3 B1 126.18(14)
C3 C4 C5 123.14(16)
C3 C4 H4 118.4
C5 C4 H4 118.4
C6 C5 C4 119.97(17)
C6 C5 H5 120
C4 C5 H5 120
C5 C6 C7 120.31(17)
C5 C6 H6 119.8
C7 C6 H6 119.8
C6 C7 C8 121.23(16)
C6 C7 C2 119.33(15)
C8 C7 C2 119.43(15)
C9 C8 C7 121.36(17)
C9 C8 H8 119.3
C7 C8 H8 119.3
C8 C9 C10 119.57(16)
C8 C9 H9 120.2
C10 C9 H9 120.2
C1 C10 C9 121.46(15)
C1 C10 H10 119.3
C9 C10 H10 119.3
C12 C11 C16 118.20(15)
C12 C11 P1 124.38(12)
C16 C11 P1 117.40(12)
C11 C12 C13 120.85(16)
C11 C12 H12 119.6
C13 C12 H12 119.6
C14 C13 C12 120.31(17)
C14 C13 H13 119.8
C12 C13 H13 119.8
C13 C14 C15 119.38(16)
C13 C14 H14 120.3
C15 C14 H14 120.3
C16 C15 C14 120.51(17)
C16 C15 H15 119.7
C14 C15 H15 119.7
C15 C16 C11 120.74(17)
C15 C16 H16 119.6
C11 C16 H16 119.6
C22 C17 C18 118.34(15)
C22 C17 P1 125.17(13)
C18 C17 P1 116.42(13)
C19 C18 C17 120.83(18)
C19 C18 H18 119.6
C17 C18 H18 119.6
C20 C19 C18 120.06(19)
C20 C19 H19 120
C18 C19 H19 120
C19 C20 C21 119.99(17)
C19 C20 H20 120
C21 C20 H20 120
C20 C21 C22 120.38(19)
C20 C21 H21 119.8
C22 C21 H21 119.8
C21 C22 C17 120.37(18)
C21 C22 H22 119.8
C17 C22 H22 119.8
C28 C23 C24 117.08(15)
C28 C23 B1 121.59(14)
C24 C23 B1 121.31(14)
C25 C24 C23 120.29(16)
C25 C24 C29 116.69(16)
C23 C24 C29 123.02(16)
C26 C25 C24 122.44(17)
C26 C25 H25 118.8
C24 C25 H25 118.8
C25 C26 C27 117.60(17)
C25 C26 C30 121.5(2)
C27 C26 C30 120.9(2)
C26 C27 C28 121.92(17)
C26 C27 H27 119
C28 C27 H27 119
C27 C28 C23 120.50(16)
C27 C28 C31 116.67(15)
C23 C28 C31 122.74(15)
C24 C29 H29A 109.5
C24 C29 H29B 109.5
H29A C29 H29B 109.5
C24 C29 H29C 109.5
H29A C29 H29C 109.5
H29B C29 H29C 109.5
C26 C30 H30A 109.5
C26 C30 H30B 109.5
H30A C30 H30B 109.5
C26 C30 H30C 109.5
H30A C30 H30C 109.5
H30B C30 H30C 109.5
C28 C31 H31A 109.5
C28 C31 H31B 109.5
H31A C31 H31B 109.5
C28 C31 H31C 109.5
H31A C31 H31C 109.5
H31B C31 H31C 109.5
N1 B1 C23 120.35(15)
N1 B1 C3 116.49(15)
C23 B1 C3 122.18(14)
B1 N1 H1 123.0(14)
B1 N1 H2 120.0(14)
H1 N1 H2 117(2)
C1 P1 C17 100.98(7)
C1 P1 C11 101.62(7)
C17 P1 C11 102.46(7)

loop_
_geom_bond_atom_site_label_1
_geom_bond_atom_site_label_2
_geom_bond_distance
C1 C10 1.377(2)
C1 C2 1.433(2)
C1 P1 1.8268(16)
C2 C7 1.427(2)
C2 C3 1.440(2)
C3 C4 1.384(2)
C3 B1 1.597(2)
C4 C5 1.402(3)
C4 H4 0.95
C5 C6 1.358(3)
C5 H5 0.95
C6 C7 1.416(2)
C6 H6 0.95
C7 C8 1.416(2)
C8 C9 1.357(3)
C8 H8 0.95
C9 C10 1.401(2)
C9 H9 0.95
C10 H10 0.95
C11 C12 1.387(2)
C11 C16 1.394(2)
C11 P1 1.8354(16)
C12 C13 1.390(2)
C12 H12 0.95
C13 C14 1.377(3)
C13 H13 0.95
C14 C15 1.382(3)
C14 H14 0.95
C15 C16 1.381(2)
C15 H15 0.95
C16 H16 0.95
C17 C22 1.395(2)
C17 C18 1.397(2)
C17 P1 1.8299(16)
C18 C19 1.386(2)
C18 H18 0.95
C19 C20 1.375(3)
C19 H19 0.95
C20 C21 1.381(3)
C20 H20 0.95
C21 C22 1.387(3)
C21 H21 0.95
C22 H22 0.95
C23 C28 1.413(2)
C23 C24 1.416(2)
C23 B1 1.596(2)
C24 C25 1.394(3)
C24 C29 1.511(3)
C25 C26 1.376(3)
C25 H25 0.95
C26 C27 1.389(3)
C26 C30 1.510(3)
C27 C28 1.396(2)
C27 H27 0.95
C28 C31 1.512(2)
C29 H29A 0.98
C29 H29B 0.98
C29 H29C 0.98
C30 H30A 0.98
C30 H30B 0.98
C30 H30C 0.98
C31 H31A 0.98
C31 H31B 0.98
C31 H31C 0.98
B1 N1 1.390(2)
N1 H1 0.881(9)
N1 H2 0.879(9)
